data_4022414
loop_
_publ_author_name
'Kazuo Takimiya'
'Yoshiro Kataoka'
'Naoto Niihara'
'Yoshio Aso'
'Tetsuo Otsubo'

_publ_contact_author_email ' ktakimi@hiroshima-u.ac.jp '
_publ_contact_author_fax ' +81-824-24-5494 '
_publ_contact_author_name ' Kazuo Takimiya '
_publ_contact_author_phone ' +81-824-24-7734'
_publ_section_title
;
 A General Method for the Synthesis of Alkylenedithio- and
 Bis(alkylenedithio)tetraselenafulvalenes
;
_journal_name_full 'Journal of Organic Chemistry'
_journal_page_first 5217
_journal_page_last 5224
_journal_paper_doi 10.1021/jo034145a
_journal_volume 68
_journal_year 2003
_chemical_formula_moiety 'C14 H16 O4 S2 Se4 '
_chemical_formula_sum 'C14 H16 O4 S2 Se4'
_chemical_formula_weight 628.24
_chemical_melting_point 328.6(5)
_space_group_IT_number 14
_symmetry_cell_setting monoclinic
_symmetry_Int_Tables_number 14
_symmetry_space_group_name_Hall '-P 2ybc'
_symmetry_space_group_name_H-M 'P 1 21/c 1'
_audit_creation_date 'Tue Jan 7 12:08:38 2003'
_audit_creation_method 'by teXsan'
_cell_angle_alpha 90
_cell_angle_beta 92.73(1)
_cell_angle_gamma 90
_cell_formula_units_Z 4
_cell_length_a 22.502(4)
_cell_length_b 8.811(1)
_cell_length_c 10.208(1)
_cell_measurement_reflns_used 24
_cell_measurement_temperature 298.2
_cell_measurement_theta_max 17.5
_cell_measurement_theta_min 15.0
_cell_volume 2021.6(5)
_computing_cell_refinement 'MSC/AFC Diffractometer Control'
_computing_data_collection 'MSC/AFC Diffractometer Control'
_computing_data_reduction 'teXsan Ver. 1.11'
_computing_publication_material 'teXsan Ver. 1.11'
_computing_structure_refinement 'teXsan Ver. 1.10'
_computing_structure_solution SIR92
_diffrn_measured_fraction_theta_full 0.9981
_diffrn_measured_fraction_theta_max 0.9981
_diffrn_measurement_device_type 'Rigaku AFC7R'
_diffrn_measurement_method \w
_diffrn_radiation_type 'Mo K\a'
_diffrn_radiation_wavelength 0.7107
_diffrn_reflns_av_R_equivalents 0.025
_diffrn_reflns_limit_h_max 29
_diffrn_reflns_limit_h_min -16
_diffrn_reflns_limit_k_max 11
_diffrn_reflns_limit_k_min 0
_diffrn_reflns_limit_l_max 13
_diffrn_reflns_limit_l_min -13
_diffrn_reflns_number 5512
_diffrn_reflns_theta_full 27.49
_diffrn_reflns_theta_max 27.49
_diffrn_standards_decay_% 1.45
_diffrn_standards_interval_count 150
_diffrn_standards_number 3
_exptl_absorpt_coefficient_mu 7.482
_exptl_absorpt_correction_T_max 0.999
_exptl_absorpt_correction_T_min 0.415
_exptl_absorpt_correction_type psi-scan
_exptl_absorpt_process_details '(North, Phillips & Mathews, 1968)'
_exptl_crystal_colour orange
_exptl_crystal_density_diffrn 2.064
_exptl_crystal_density_method 'not measured'
_exptl_crystal_description plate
_exptl_crystal_size_max 0.500
_exptl_crystal_size_mid 0.340
_exptl_crystal_size_min 0.020
_refine_diff_density_max 0.70
_refine_diff_density_min -0.59
_refine_ls_extinction_coef 0.0030(9)
_refine_ls_extinction_method 'Zachariasen(1967) type 2 Gaussian isotropic'
_refine_ls_goodness_of_fit_ref 1.858
_refine_ls_hydrogen_treatment noref
_refine_ls_number_parameters 218
_refine_ls_number_reflns 2725
_refine_ls_R_factor_gt 0.0465
_refine_ls_shift/su_max 0.0150
_refine_ls_structure_factor_coef F
_refine_ls_weighting_details 'w = 1/[\s^2^(Fo) + 0.00063|Fo|^2^]'
_refine_ls_weighting_scheme calc
_refine_ls_wR_factor_ref 0.0698
_reflns_number_gt 2725
_reflns_number_total 4644
_reflns_threshold_expression F^2^>3.0\s(F^2^)
_cod_data_source_file jo034145asi20030206_100019.cif
_cod_data_source_block Compound_13
_cod_depositor_comments
;
The following automatic conversions were performed:

'_chemical_melting_point' value '55-56 C' was changed to '328.6(5)' -
it was converted from degrees Celsius(C) to Kelvins(K), the average
value was taken and precision was estimated.

Automatic conversion script
Id: cif_fix_values 1646 2011-03-28 12:23:43Z adriana 
;
_cod_original_sg_symbol_H-M 'P 21/c'
_cod_original_formula_sum 'C14 H16 O4 S2 Se4 '
_cod_database_code 4022414

loop_
_symmetry_equiv_pos_as_xyz
x,y,z
-x,1/2+y,1/2-z
-x,-y,-z
x,1/2-y,1/2+z

loop_
_atom_site_label
_atom_site_type_symbol
_atom_site_fract_x
_atom_site_fract_y
_atom_site_fract_z
_atom_site_U_iso_or_equiv
_atom_site_adp_type
_atom_site_occupancy
_atom_site_calc_flag
Se(1) Se 0.03057(4) 0.1384(1) 0.13419(8) 0.0633(3) Uani 1.00 d
Se(2) Se 0.10209(4) -0.1072(1) 0.30853(9) 0.0647(3) Uani 1.00 d
Se(3) Se 0.18411(4) -0.20297(10) 0.06526(8) 0.0571(3) Uani 1.00 d
Se(4) Se 0.12834(4) 0.0537(1) -0.12033(8) 0.0598(3) Uani 1.00 d
S(1) S 0.2933(1) -0.2343(3) -0.1050(2) 0.0686(7) Uani 1.00 d
S(2) S 0.2427(1) 0.0482(2) -0.2893(2) 0.0654(7) Uani 1.00 d
O(1) O 0.4398(4) -0.2657(10) -0.111(1) 0.134(4) Uani 1.00 d
O(2) O 0.4548(4) -0.0275(9) -0.1624(9) 0.103(3) Uani 1.00 d
O(3) O 0.3432(3) 0.3660(9) -0.2442(7) 0.094(3) Uani 1.00 d
O(4) O 0.3252(3) 0.3437(7) -0.0328(7) 0.077(2) Uani 1.00 d
C(1) C 0.0919(3) -0.0095(9) 0.1435(8) 0.051(2) Uani 1.00 d
C(2) C 0.0552(4) 0.040(1) 0.3895(8) 0.071(3) Uani 1.00 d
C(3) C 0.0252(4) 0.139(1) 0.3183(9) 0.070(3) Uani 1.00 d
C(4) C 0.1274(3) -0.0440(9) 0.0440(7) 0.048(2) Uani 1.00 d
C(5) C 0.2070(4) -0.0167(9) -0.1523(8) 0.053(2) Uani 1.00 d
C(6) C 0.2288(3) -0.1293(9) -0.0750(8) 0.054(2) Uani 1.00 d
C(7) C 0.3420(4) -0.188(1) 0.0368(10) 0.081(3) Uani 1.00 d
C(8) C 0.3882(5) -0.073(1) -0.001(1) 0.103(4) Uani 1.00 d
C(9) C 0.4297(5) -0.136(1) -0.097(1) 0.082(4) Uani 1.00 d
C(10) C 0.4936(5) -0.080(2) -0.260(1) 0.103(4) Uani 1.00 d
C(11) C 0.2229(4) 0.247(1) -0.2959(8) 0.067(3) Uani 1.00 d
C(12) C 0.2423(4) 0.3404(9) -0.1788(9) 0.064(3) Uani 1.00 d
C(13) C 0.3092(4) 0.3492(9) -0.1585(8) 0.060(3) Uani 1.00 d
C(14) C 0.3883(5) 0.364(1) 0.002(1) 0.096(4) Uani 1.00 d
H(1) H 0.0487 0.0359 0.4851 0.0706 Uiso 1.00 calc
H(2) H 0.0045 0.2224 0.3632 0.0689 Uiso 1.00 calc
H(3) H 0.3186 -0.1511 0.1068 0.0879 Uiso 1.00 calc
H(4) H 0.3626 -0.2770 0.0679 0.0879 Uiso 1.00 calc
H(5) H 0.3663 0.0169 -0.0305 0.1147 Uiso 1.00 calc
H(6) H 0.4091 -0.0405 0.0824 0.1147 Uiso 1.00 calc
H(7) H 0.5136 -0.0015 -0.3081 0.1219 Uiso 1.00 calc
H(8) H 0.4748 -0.1462 -0.3269 0.1219 Uiso 1.00 calc
H(9) H 0.5273 -0.1441 -0.2228 0.1219 Uiso 1.00 calc
H(10) H 0.1794 0.2548 -0.3130 0.0782 Uiso 1.00 calc
H(11) H 0.2400 0.2936 -0.3715 0.0782 Uiso 1.00 calc
H(12) H 0.2232 0.4404 -0.1882 0.0753 Uiso 1.00 calc
H(13) H 0.2227 0.2938 -0.1041 0.0753 Uiso 1.00 calc
H(14) H 0.4024 0.4614 -0.0287 0.0995 Uiso 1.00 calc
H(15) H 0.4126 0.2880 -0.0407 0.0995 Uiso 1.00 calc
H(16) H 0.3974 0.3578 0.0932 0.0995 Uiso 1.00 calc

loop_
_atom_site_aniso_label
_atom_site_aniso_U_11
_atom_site_aniso_U_22
_atom_site_aniso_U_33
_atom_site_aniso_U_12
_atom_site_aniso_U_13
_atom_site_aniso_U_23
Se(1) 0.0612(5) 0.0803(6) 0.0489(5) 0.0141(5) 0.0082(4) 0.0046(4)
Se(2) 0.0770(6) 0.0678(6) 0.0495(5) -0.0025(4) 0.0035(4) 0.0111(4)
Se(3) 0.0683(6) 0.0548(5) 0.0483(5) 0.0077(4) 0.0036(4) 0.0030(4)
Se(4) 0.0603(5) 0.0695(6) 0.0504(5) 0.0116(4) 0.0093(4) 0.0123(4)
S(1) 0.069(1) 0.073(1) 0.064(1) 0.018(1) 0.008(1) -0.015(1)
S(2) 0.085(2) 0.057(1) 0.057(1) -0.005(1) 0.024(1) -0.006(1)
O(1) 0.152(8) 0.070(5) 0.189(10) 0.012(5) 0.103(8) 0.000(6)
O(2) 0.101(6) 0.080(5) 0.127(7) -0.017(5) 0.010(5) 0.005(5)
O(3) 0.098(6) 0.116(6) 0.072(5) -0.032(5) 0.018(4) -0.008(4)
O(4) 0.091(5) 0.074(4) 0.068(4) -0.006(4) 0.005(4) 0.009(3)
C(1) 0.050(4) 0.053(4) 0.047(4) -0.006(4) -0.004(4) 0.001(3)
C(2) 0.082(6) 0.083(7) 0.049(5) -0.011(5) 0.020(5) 0.002(5)
C(3) 0.084(7) 0.080(6) 0.046(5) -0.003(5) 0.001(4) -0.009(4)
C(4) 0.040(4) 0.054(4) 0.050(4) -0.005(3) -0.002(3) 0.002(4)
C(5) 0.063(5) 0.047(4) 0.048(4) -0.006(4) 0.001(4) -0.009(4)
C(6) 0.049(5) 0.053(5) 0.060(5) 0.000(4) 0.002(4) -0.016(4)
C(7) 0.066(6) 0.117(9) 0.062(6) 0.026(6) 0.009(5) -0.009(6)
C(8) 0.077(7) 0.105(9) 0.13(1) -0.014(7) 0.020(7) -0.051(8)
C(9) 0.071(7) 0.070(7) 0.104(9) -0.004(5) 0.012(6) -0.009(6)
C(10) 0.076(7) 0.130(10) 0.105(9) -0.017(8) 0.012(7) 0.009(8)
C(11) 0.084(7) 0.067(5) 0.049(5) 0.004(5) 0.003(4) 0.014(4)
C(12) 0.070(6) 0.053(5) 0.068(6) -0.001(4) 0.009(5) 0.000(4)
C(13) 0.081(6) 0.048(4) 0.052(5) -0.010(4) 0.015(4) -0.003(4)
C(14) 0.097(9) 0.101(9) 0.089(8) -0.025(7) -0.012(7) 0.016(7)

loop_
_atom_type_symbol
_atom_type_description
_atom_type_scat_dispersion_real
_atom_type_scat_dispersion_imag
_atom_type_scat_source
C C 0.003 0.002
;International Tables for Crystallography
(1992, Vol. C, Tables 4.2.6.8 and 6.1.1.1)
;
H H 0.000 0.000
;International Tables for Crystallography
(1992, Vol. C, Table 6.1.1.2)
;
O O 0.011 0.006
;International Tables for Crystallography
(1992, Vol. C, Tables 4.2.6.8 and 6.1.1.1)
;
S S 0.125 0.123
;International Tables for Crystallography
(1992, Vol. C, Tables 4.2.6.8 and 6.1.1.1)
;
Se Se -0.093 2.226
;International Tables for Crystallography
(1992, Vol. C, Tables 4.2.6.8 and 6.1.1.1)
;

loop_
_geom_angle_atom_site_label_1
_geom_angle_atom_site_label_2
_geom_angle_atom_site_label_3
_geom_angle
_geom_angle_publ_flag
C(1) Se(1) C(3) 91.9(4) yes
C(1) Se(2) C(2) 91.8(4) yes
C(4) Se(3) C(6) 92.2(3) yes
C(4) Se(4) C(5) 93.1(3) yes
C(6) S(1) C(7) 102.3(4) yes
C(5) S(2) C(11) 103.0(4) yes
C(9) O(2) C(10) 114.5(9) yes
C(13) O(4) C(14) 116.9(8) yes
Se(1) C(1) Se(2) 114.4(4) yes
Se(1) C(1) C(4) 124.7(6) yes
Se(2) C(1) C(4) 120.8(6) yes
Se(2) C(2) C(3) 120.1(7) yes
Se(2) C(2) H(1) 121.3 no
C(3) C(2) H(1) 118.2 no
Se(1) C(3) C(2) 119.7(7) yes
Se(1) C(3) H(2) 120.9 no
C(2) C(3) H(2) 118.7 no
Se(3) C(4) Se(4) 113.7(4) yes
Se(3) C(4) C(1) 119.8(6) yes
Se(4) C(4) C(1) 126.5(6) yes
Se(4) C(5) S(2) 119.7(5) yes
Se(4) C(5) C(6) 116.9(6) yes
S(2) C(5) C(6) 122.9(7) yes
Se(3) C(6) S(1) 114.9(5) yes
Se(3) C(6) C(5) 120.1(6) yes
S(1) C(6) C(5) 124.5(7) yes
S(1) C(7) C(8) 110.0(8) yes
S(1) C(7) H(3) 109.6 no
S(1) C(7) H(4) 110.0 no
C(8) C(7) H(3) 111.9 no
C(8) C(7) H(4) 107.8 no
H(3) C(7) H(4) 107.5 no
C(7) C(8) C(9) 112.3(9) yes
C(7) C(8) H(5) 106.3 no
C(7) C(8) H(6) 106.0 no
C(9) C(8) H(5) 115.3 no
C(9) C(8) H(6) 112.4 no
H(5) C(8) H(6) 103.8 no
O(1) C(9) O(2) 123(1) yes
O(1) C(9) C(8) 125(1) yes
O(2) C(9) C(8) 111(1) yes
O(2) C(10) H(7) 115.8 no
O(2) C(10) H(8) 114.7 no
O(2) C(10) H(9) 112.7 no
H(7) C(10) H(8) 105.9 no
H(7) C(10) H(9) 103.6 no
H(8) C(10) H(9) 102.7 no
S(2) C(11) C(12) 116.2(6) yes
S(2) C(11) H(10) 108.6 no
S(2) C(11) H(11) 109.8 no
C(12) C(11) H(10) 110.3 no
C(12) C(11) H(11) 106.7 no
H(10) C(11) H(11) 104.7 no
C(11) C(12) C(13) 112.7(7) yes
C(11) C(12) H(12) 107.9 no
C(11) C(12) H(13) 105.3 no
C(13) C(12) H(12) 113.2 no
C(13) C(12) H(13) 113.1 no
H(12) C(12) H(13) 103.9 no
O(3) C(13) O(4) 124.1(9) yes
O(3) C(13) C(12) 124.9(9) yes
O(4) C(13) C(12) 110.8(7) yes
O(4) C(14) H(14) 110.9 no
O(4) C(14) H(15) 111.5 no
O(4) C(14) H(16) 113.6 no
H(14) C(14) H(15) 105.0 no
H(14) C(14) H(16) 107.9 no
H(15) C(14) H(16) 107.5 no

loop_
_geom_bond_atom_site_label_1
_geom_bond_atom_site_label_2
_geom_bond_distance
_geom_bond_publ_flag
Se(1) C(1) 1.897(8) yes
Se(1) C(3) 1.889(9) yes
Se(2) C(1) 1.896(8) yes
Se(2) C(2) 1.885(10) yes
Se(3) C(4) 1.900(8) yes
Se(3) C(6) 1.903(8) yes
Se(4) C(4) 1.887(7) yes
Se(4) C(5) 1.918(8) yes
S(1) C(6) 1.760(8) yes
S(1) C(7) 1.82(1) yes
S(2) C(5) 1.742(8) yes
S(2) C(11) 1.804(10) yes
O(1) C(9) 1.17(1) yes
O(2) C(9) 1.31(1) yes
O(2) C(10) 1.43(1) yes
O(3) C(13) 1.199(10) yes
O(4) C(13) 1.32(1) yes
O(4) C(14) 1.46(1) yes
C(1) C(4) 1.36(1) yes
C(2) C(3) 1.30(1) yes
C(2) H(1) 0.994 no
C(3) H(2) 0.994 no
C(5) C(6) 1.35(1) yes
C(7) C(8) 1.51(2) yes
C(7) H(3) 0.964 no
C(7) H(4) 0.960 no
C(8) C(9) 1.49(1) yes
C(8) H(5) 0.973 no
C(8) H(6) 0.998 no
C(10) H(7) 0.966 no
C(10) H(8) 0.977 no
C(10) H(9) 1.008 no
C(11) C(12) 1.50(1) yes
C(11) H(10) 0.988 no
C(11) H(11) 0.971 no
C(12) C(13) 1.51(1) yes
C(12) H(12) 0.983 no
C(12) H(13) 0.988 no
C(14) H(14) 0.975 no
C(14) H(15) 0.980 no
C(14) H(16) 0.943 no

loop_
_geom_contact_atom_site_label_1
_geom_contact_atom_site_label_2
_geom_contact_distance
_geom_contact_site_symmetry_2
Se(2) Se(3) 3.551(1) 4_545
S(2) O(4) 3.313(7) 4_554
O(1) C(10) 3.44(1) 2_644
O(3) C(8) 3.39(1) 4_554
O(3) C(14) 3.47(1) 4_554
O(3) O(4) 3.485(9) 4_554
O(4) C(11) 3.51(1) 4_555
C(2) C(2) 3.50(2) 3_556

loop_
_geom_torsion_atom_site_label_1
_geom_torsion_atom_site_label_2
_geom_torsion_atom_site_label_3
_geom_torsion_atom_site_label_4
_geom_torsion
_geom_torsion_publ_flag
Se(1) C(1) Se(2) C(2) -13.9(5) yes
Se(1) C(1) C(4) Se(3) -176.6(4) yes
Se(1) C(1) C(4) Se(4) 4(1) yes
Se(1) C(3) C(2) Se(2) -1(1) yes
Se(2) C(1) Se(1) C(3) 13.3(5) yes
Se(2) C(1) C(4) Se(3) 4.8(9) yes
Se(2) C(1) C(4) Se(4) -174.0(4) yes
Se(3) C(4) Se(4) C(5) -19.8(4) yes
Se(3) C(6) S(1) C(7) -70.9(6) yes
Se(3) C(6) C(5) Se(4) -3.8(8) yes
Se(3) C(6) C(5) S(2) -175.5(4) yes
Se(4) C(4) Se(3) C(6) 18.2(4) yes
Se(4) C(5) S(2) C(11) 40.2(6) yes
Se(4) C(5) C(6) S(1) 167.8(4) yes
S(1) C(6) Se(3) C(4) 178.8(4) yes
S(1) C(6) C(5) S(2) -3(1) yes
S(1) C(7) C(8) C(9) -65(1) yes
S(2) C(5) Se(4) C(4) -173.7(4) yes
S(2) C(11) C(12) C(13) 63.5(9) yes
O(1) C(9) O(2) C(10) 3(1) yes
O(1) C(9) C(8) C(7) -23(1) yes
O(2) C(9) C(8) C(7) 157(1) yes
O(3) C(13) O(4) C(14) 1(1) yes
O(3) C(13) C(12) C(11) 41(1) yes
O(4) C(13) C(12) C(11) -141.4(7) yes
C(1) Se(1) C(3) C(2) -7.3(9) yes
C(1) Se(2) C(2) C(3) 9.6(9) yes
C(1) C(4) Se(3) C(6) -160.7(7) yes
C(1) C(4) Se(4) C(5) 159.1(7) yes
C(2) Se(2) C(1) C(4) 164.9(7) yes
C(3) Se(1) C(1) C(4) -165.4(7) yes
C(4) Se(3) C(6) C(5) -8.9(7) yes
C(4) Se(4) C(5) C(6) 14.4(6) yes
C(5) S(2) C(11) C(12) 60.4(8) yes
C(5) C(6) S(1) C(7) 117.2(8) yes
C(6) S(1) C(7) C(8) -102.7(7) yes
C(6) C(5) S(2) C(11) -148.3(7) yes
C(8) C(9) O(2) C(10) -177(1) yes
C(12) C(13) O(4) C(14) -175.1(8) yes
C(12) C(13) O(4) C(14) -175.1(8) yes

loop_
_cod_related_entry_id
_cod_related_entry_database
_cod_related_entry_code
1 ChemSpider 9116438
